data_4087986
loop_
_publ_author_name
'Vivancos, \'Angela'
'Rend\'on, Nuria'
'Paneque, Margarita'
'Poveda, Manuel L.'
'\'Alvarez, Eleuterio'

_publ_section_title
;
 Reactivity of a Tp--Iridacyclopentene Complex
;
_journal_issue 22
_journal_name_full Organometallics
_journal_page_first 5438
_journal_paper_doi 10.1021/acs.organomet.5b00775
_journal_volume 34
_journal_year 2015
_chemical_formula_moiety 'C23 H27 B Ir N7 O4'
_chemical_formula_sum 'C23 H27 B Ir N7 O4'
_chemical_formula_weight 668.53
_space_group_IT_number 14
_space_group_name_Hall '-P 2ybc'
_space_group_name_H-M_alt 'P 1 21/c 1'
_symmetry_cell_setting monoclinic
_symmetry_space_group_name_Hall '-P 2ybc'
_symmetry_space_group_name_H-M 'P 1 21/c 1'
_atom_sites_solution_hydrogens geom
_atom_sites_solution_primary direct
_atom_sites_solution_secondary difmap
_audit_creation_method SHELXL-97
_cell_angle_alpha 90.00
_cell_angle_beta 105.7600(10)
_cell_angle_gamma 90.00
_cell_formula_units_Z 4
_cell_length_a 15.0315(7)
_cell_length_b 8.3949(4)
_cell_length_c 20.2328(10)
_cell_measurement_reflns_used 7783
_cell_measurement_temperature 173(2)
_cell_measurement_theta_max 30.55
_cell_measurement_theta_min 2.81
_cell_volume 2457.2(2)
_computing_cell_refinement 'APEX2 Software Suite (Bruker, 2007)'
_computing_data_collection 'APEX2 Software Suite (Bruker, 2007)'
_computing_data_reduction 'APEX2 Software Suite (Bruker, 2007)'
_computing_molecular_graphics 'SHELXTL (Sheldrick, 2008)'
_computing_publication_material 'SHELXTL and publCIF (Westrip, 2010)'
_computing_structure_refinement 'SHELXL97 (Sheldrick, 2008)'
_computing_structure_solution 'SIR2002 (Burla et al., 2003)'
_diffrn_ambient_temperature 173(2)
_diffrn_detector_area_resol_mean 8.26
_diffrn_measured_fraction_theta_full 0.998
_diffrn_measured_fraction_theta_max 0.998
_diffrn_measurement_device_type
;
 Bruker-Nonius X8kappa APEX II CCD area detector
;
_diffrn_measurement_method 'phi and omega scans with narrow frames'
_diffrn_radiation_monochromator graphite
_diffrn_radiation_source 'fine-focus sealed tube'
_diffrn_radiation_type MoK\a
_diffrn_radiation_wavelength 0.71073
_diffrn_reflns_av_R_equivalents 0.0233
_diffrn_reflns_av_sigmaI/netI 0.0199
_diffrn_reflns_limit_h_max 18
_diffrn_reflns_limit_h_min -17
_diffrn_reflns_limit_k_max 6
_diffrn_reflns_limit_k_min -10
_diffrn_reflns_limit_l_max 24
_diffrn_reflns_limit_l_min -24
_diffrn_reflns_number 20603
_diffrn_reflns_theta_full 25.25
_diffrn_reflns_theta_max 25.25
_diffrn_reflns_theta_min 2.18
_diffrn_standards_decay_% 0
_exptl_absorpt_coefficient_mu 5.479
_exptl_absorpt_correction_T_max 0.2612
_exptl_absorpt_correction_T_min 0.0904
_exptl_absorpt_correction_type multi-scan
_exptl_absorpt_process_details
;
program SADABS, Bruker (2001).
;
_exptl_crystal_colour colourless
_exptl_crystal_density_diffrn 1.807
_exptl_crystal_density_method 'not measured'
_exptl_crystal_description prism
_exptl_crystal_F_000 1312
_exptl_crystal_size_max 0.50
_exptl_crystal_size_mid 0.40
_exptl_crystal_size_min 0.25
_refine_diff_density_max 1.239
_refine_diff_density_min -1.093
_refine_diff_density_rms 0.110
_refine_ls_extinction_method none
_refine_ls_goodness_of_fit_ref 1.070
_refine_ls_hydrogen_treatment mixed
_refine_ls_matrix_type full
_refine_ls_number_parameters 332
_refine_ls_number_reflns 4426
_refine_ls_number_restraints 1
_refine_ls_restrained_S_all 1.070
_refine_ls_R_factor_all 0.0230
_refine_ls_R_factor_gt 0.0201
_refine_ls_shift/su_max 0.009
_refine_ls_shift/su_mean 0.000
_refine_ls_structure_factor_coef Fsqd
_refine_ls_weighting_details 'calc w=1/[\s^2^(Fo^2^)+(0.0349P)^2^+2.0816P] where P=(Fo^2^+2Fc^2^)/3'
_refine_ls_weighting_scheme calc
_refine_ls_wR_factor_gt 0.0537
_refine_ls_wR_factor_ref 0.0548
_reflns_number_gt 4106
_reflns_number_total 4426
_reflns_threshold_expression >2sigma(I)
_cod_data_source_file om5b00775_si_002.cif
_cod_data_source_block 7
_cod_depositor_comments
;
The following automatic conversions were performed:

data item '_symmetry_cell_setting' value 'Monoclinic' was changed to
'monoclinic' in accordance with the
/home/saulius/struct/COD-crude-data/automatic-downloads/DataCite-retrospective/ACS/depositions/lib/dictionaries/cif_core.dic
dictionary named 'cif_core.dic' version 2.4.2 last updated on
2011-04-26.

Automatic conversion script
Id: cif_fix_values 6909 2019-04-08 15:41:33Z antanas 
;
_cod_original_sg_symbol_H-M 'P 21/c'
_cod_database_code 4087986

loop_
_symmetry_equiv_pos_as_xyz
'x, y, z'
'-x, y+1/2, -z+1/2'
'-x, -y, -z'
'x, -y-1/2, z-1/2'

loop_
_atom_site_label
_atom_site_type_symbol
_atom_site_fract_x
_atom_site_fract_y
_atom_site_fract_z
_atom_site_U_iso_or_equiv
_atom_site_adp_type
_atom_site_occupancy
_atom_site_symmetry_multiplicity
_atom_site_calc_flag
_atom_site_refinement_flags
Ir1 Ir 0.717257(7) 0.280463(13) 0.485789(6) 0.01446(6) Uani 1 1 d .
O1 O 0.85497(14) -0.0098(3) 0.60662(12) 0.0237(5) Uani 1 1 d .
O2 O 0.95866(13) 0.1262(3) 0.56750(11) 0.0221(5) Uani 1 1 d .
O3 O 0.87660(17) 0.4387(3) 0.74050(12) 0.0361(6) Uani 1 1 d .
O4 O 0.96413(18) 0.2745(3) 0.69803(13) 0.0301(6) Uani 1 1 d .
N1 N 0.80761(16) 0.3786(3) 0.43188(13) 0.0198(6) Uani 1 1 d .
N2 N 0.79431(17) 0.3426(3) 0.36429(14) 0.0224(6) Uani 1 1 d .
N3 N 0.73515(16) 0.0607(3) 0.43347(13) 0.0181(5) Uani 1 1 d .
N4 N 0.72896(17) 0.0698(3) 0.36470(14) 0.0211(6) Uani 1 1 d .
N5 N 0.61198(17) 0.3446(3) 0.39518(13) 0.0202(5) Uani 1 1 d .
N6 N 0.6239(2) 0.3045(3) 0.33290(15) 0.0226(6) Uani 1 1 d .
N7 N 0.66274(17) 0.0701(3) 0.58360(14) 0.0195(6) Uani 1 1 d D
H7N H 0.7202(14) 0.039(4) 0.5902(18) 0.019(9) Uiso 1 1 d D
C1 C 0.8819(2) 0.4729(4) 0.45011(19) 0.0261(7) Uani 1 1 d .
H1 H 0.9074 0.5150 0.4949 0.031 Uiso 1 1 calc R
C2 C 0.9163(2) 0.5003(4) 0.3943(2) 0.0323(8) Uani 1 1 d .
H2 H 0.9681 0.5638 0.3930 0.039 Uiso 1 1 calc R
C3 C 0.8596(2) 0.4165(4) 0.34110(19) 0.0278(8) Uani 1 1 d .
H3 H 0.8654 0.4113 0.2955 0.033 Uiso 1 1 calc R
C4 C 0.74613(19) -0.0938(4) 0.44998(17) 0.0199(6) Uani 1 1 d .
H4 H 0.7529 -0.1357 0.4947 0.024 Uiso 1 1 calc R
C5 C 0.7462(2) -0.1846(4) 0.39243(19) 0.0271(7) Uani 1 1 d .
H5 H 0.7522 -0.2970 0.3901 0.033 Uiso 1 1 calc R
C6 C 0.7357(2) -0.0773(4) 0.33984(18) 0.0260(7) Uani 1 1 d .
H6 H 0.7336 -0.1023 0.2937 0.031 Uiso 1 1 calc R
C7 C 0.5361(2) 0.4350(4) 0.38218(18) 0.0255(7) Uani 1 1 d .
H7 H 0.5116 0.4812 0.4164 0.031 Uiso 1 1 calc R
C8 C 0.4979(2) 0.4523(4) 0.31211(19) 0.0323(8) Uani 1 1 d .
H8 H 0.4438 0.5100 0.2894 0.039 Uiso 1 1 calc R
C9 C 0.5554(2) 0.3678(4) 0.28269(19) 0.0289(8) Uani 1 1 d .
H9 H 0.5481 0.3560 0.2348 0.035 Uiso 1 1 calc R
C10 C 0.8205(2) 0.2569(4) 0.57327(16) 0.0155(6) Uani 1 1 d .
C11 C 0.8241(2) 0.3645(4) 0.62328(16) 0.0209(7) Uani 1 1 d .
C12 C 0.7490(2) 0.4891(4) 0.60949(19) 0.0286(8) Uani 1 1 d .
H12A H 0.7753 0.5938 0.6271 0.034 Uiso 1 1 calc R
H12B H 0.7013 0.4601 0.6328 0.034 Uiso 1 1 calc R
C13 C 0.7058(2) 0.4978(4) 0.53137(18) 0.0241(7) Uani 1 1 d .
H13A H 0.7376 0.5810 0.5116 0.029 Uiso 1 1 calc R
H13B H 0.6398 0.5275 0.5218 0.029 Uiso 1 1 calc R
C14 C 0.88041(19) 0.1132(4) 0.58510(15) 0.0181(6) Uani 1 1 d .
C15 C 1.0199(2) -0.0106(5) 0.58405(18) 0.0308(8) Uani 1 1 d .
H15A H 1.0404 -0.0244 0.6340 0.046 Uiso 1 1 calc R
H15B H 1.0737 0.0067 0.5664 0.046 Uiso 1 1 calc R
H15C H 0.9868 -0.1063 0.5629 0.046 Uiso 1 1 calc R
C16 C 0.8885(2) 0.3639(4) 0.69256(17) 0.0232(7) Uani 1 1 d .
C17 C 1.0353(3) 0.2876(5) 0.7626(2) 0.0345(9) Uani 1 1 d .
H17A H 1.0490 0.4002 0.7734 0.052 Uiso 1 1 calc R
H17B H 1.0913 0.2332 0.7587 0.052 Uiso 1 1 calc R
H17C H 1.0135 0.2382 0.7992 0.052 Uiso 1 1 calc R
C18 C 0.6322(2) 0.1839(4) 0.53499(16) 0.0182(6) Uani 1 1 d .
C19 C 0.5379(2) 0.2224(4) 0.52547(19) 0.0239(7) Uani 1 1 d .
H19 H 0.5106 0.3021 0.4929 0.029 Uiso 1 1 calc R
C20 C 0.4845(2) 0.1485(4) 0.56166(18) 0.0282(8) Uani 1 1 d .
H20 H 0.4215 0.1780 0.5537 0.034 Uiso 1 1 calc R
C21 C 0.5213(2) 0.0314(4) 0.60974(18) 0.0267(7) Uani 1 1 d .
H21 H 0.4837 -0.0210 0.6339 0.032 Uiso 1 1 calc R
C22 C 0.6130(2) -0.0070(4) 0.62165(18) 0.0242(7) Uani 1 1 d .
C23 C 0.6636(3) -0.1260(4) 0.6730(2) 0.0384(9) Uani 1 1 d .
H23A H 0.6600 -0.2309 0.6513 0.058 Uiso 1 1 calc R
H23B H 0.6356 -0.1310 0.7114 0.058 Uiso 1 1 calc R
H23C H 0.7285 -0.0940 0.6902 0.058 Uiso 1 1 calc R
B1 B 0.7155(3) 0.2305(5) 0.3278(2) 0.0233(8) Uani 1 1 d .
H1A H 0.7149 0.2166 0.2786 0.028 Uiso 1 1 calc R

loop_
_atom_site_aniso_label
_atom_site_aniso_U_11
_atom_site_aniso_U_22
_atom_site_aniso_U_33
_atom_site_aniso_U_23
_atom_site_aniso_U_13
_atom_site_aniso_U_12
Ir1 0.01246(8) 0.01438(9) 0.01570(8) 0.00055(4) 0.00238(5) 0.00069(4)
O1 0.0192(10) 0.0246(12) 0.0258(13) 0.0062(10) 0.0036(9) 0.0008(10)
O2 0.0164(10) 0.0295(12) 0.0214(12) 0.0035(9) 0.0065(9) 0.0030(9)
O3 0.0372(13) 0.0489(16) 0.0209(13) -0.0110(12) 0.0056(11) 0.0023(12)
O4 0.0258(13) 0.0394(15) 0.0197(14) -0.0084(10) -0.0034(11) 0.0029(10)
N1 0.0165(12) 0.0207(14) 0.0199(14) 0.0037(11) 0.0010(11) -0.0005(11)
N2 0.0222(13) 0.0239(14) 0.0220(14) 0.0023(12) 0.0076(11) 0.0004(12)
N3 0.0146(11) 0.0213(14) 0.0176(13) -0.0004(11) 0.0030(10) -0.0003(10)
N4 0.0195(12) 0.0263(15) 0.0176(14) -0.0022(11) 0.0051(11) 0.0003(11)
N5 0.0209(12) 0.0221(14) 0.0168(14) 0.0008(11) 0.0035(11) 0.0010(12)
N6 0.0235(14) 0.0249(15) 0.0185(15) 0.0032(11) 0.0042(12) -0.0011(12)
N7 0.0163(12) 0.0210(14) 0.0227(14) -0.0004(11) 0.0081(11) -0.0012(11)
C1 0.0172(14) 0.0262(18) 0.032(2) 0.0033(15) 0.0018(14) -0.0026(14)
C2 0.0219(16) 0.031(2) 0.045(2) 0.0090(17) 0.0116(16) -0.0051(15)
C3 0.0246(16) 0.0312(19) 0.0307(19) 0.0094(15) 0.0126(15) 0.0014(15)
C4 0.0173(14) 0.0192(16) 0.0229(17) 0.0022(13) 0.0050(12) 0.0003(12)
C5 0.0289(17) 0.0203(16) 0.031(2) -0.0016(14) 0.0072(15) 0.0024(14)
C6 0.0265(16) 0.0291(19) 0.0224(17) -0.0080(14) 0.0066(14) 0.0015(14)
C7 0.0183(15) 0.0259(18) 0.0307(19) 0.0063(14) 0.0038(14) 0.0056(14)
C8 0.0226(16) 0.035(2) 0.034(2) 0.0111(16) -0.0014(15) 0.0063(15)
C9 0.0267(16) 0.032(2) 0.0230(18) 0.0092(15) -0.0024(14) -0.0017(15)
C10 0.0136(14) 0.0191(15) 0.0125(15) 0.0045(12) 0.0012(12) -0.0020(12)
C11 0.0201(14) 0.0259(18) 0.0168(16) -0.0022(13) 0.0050(13) -0.0038(13)
C12 0.0293(17) 0.0242(18) 0.031(2) -0.0085(15) 0.0057(15) 0.0029(15)
C13 0.0248(15) 0.0191(16) 0.0282(19) -0.0014(13) 0.0065(14) 0.0032(13)
C14 0.0157(14) 0.0250(17) 0.0114(14) -0.0023(12) -0.0003(12) -0.0003(13)
C15 0.0230(16) 0.044(2) 0.0257(19) 0.0071(16) 0.0067(15) 0.0145(16)
C16 0.0231(15) 0.0230(18) 0.0235(17) -0.0010(14) 0.0063(13) -0.0058(14)
C17 0.0261(18) 0.048(3) 0.022(2) -0.0025(16) -0.0050(16) -0.0039(16)
C18 0.0175(14) 0.0198(15) 0.0170(16) -0.0051(12) 0.0042(12) -0.0006(13)
C19 0.0193(16) 0.0295(19) 0.0228(18) -0.0046(13) 0.0054(14) 0.0015(13)
C20 0.0156(14) 0.040(2) 0.0306(19) -0.0128(16) 0.0089(14) -0.0049(15)
C21 0.0251(16) 0.0328(19) 0.0265(19) -0.0107(15) 0.0142(14) -0.0127(15)
C22 0.0314(17) 0.0206(17) 0.0235(18) -0.0074(13) 0.0125(14) -0.0082(14)
C23 0.048(2) 0.032(2) 0.043(2) 0.0126(17) 0.0251(19) 0.0004(18)
B1 0.0230(19) 0.029(2) 0.0166(19) 0.0017(15) 0.0039(16) -0.0005(15)

loop_
_atom_type_symbol
_atom_type_description
_atom_type_scat_dispersion_real
_atom_type_scat_dispersion_imag
_atom_type_scat_source
C C 0.0033 0.0016 'International Tables Vol C Tables 4.2.6.8 and 6.1.1.4'
H H 0.0000 0.0000 'International Tables Vol C Tables 4.2.6.8 and 6.1.1.4'
B B 0.0013 0.0007 'International Tables Vol C Tables 4.2.6.8 and 6.1.1.4'
N N 0.0061 0.0033 'International Tables Vol C Tables 4.2.6.8 and 6.1.1.4'
O O 0.0106 0.0060 'International Tables Vol C Tables 4.2.6.8 and 6.1.1.4'
Ir Ir -1.4442 7.9887 'International Tables Vol C Tables 4.2.6.8 and 6.1.1.4'

loop_
_geom_angle_atom_site_label_1
_geom_angle_atom_site_label_2
_geom_angle_atom_site_label_3
_geom_angle
C18 Ir1 C10 88.12(12)
C18 Ir1 C13 89.66(13)
C10 Ir1 C13 80.41(13)
C18 Ir1 N1 178.66(11)
C10 Ir1 N1 92.38(11)
C13 Ir1 N1 91.65(12)
C18 Ir1 N5 96.01(11)
C10 Ir1 N5 171.04(11)
C13 Ir1 N5 91.63(12)
N1 Ir1 N5 83.67(9)
C18 Ir1 N3 94.52(11)
C10 Ir1 N3 100.11(11)
C13 Ir1 N3 175.80(11)
N1 Ir1 N3 84.17(10)
N5 Ir1 N3 87.53(10)
C14 O2 C15 115.2(3)
C16 O4 C17 115.7(3)
C1 N1 N2 107.0(3)
C1 N1 Ir1 133.7(2)
N2 N1 Ir1 119.33(19)
C3 N2 N1 109.0(3)
C3 N2 B1 130.8(3)
N1 N2 B1 120.1(3)
C4 N3 N4 106.1(3)
C4 N3 Ir1 136.2(2)
N4 N3 Ir1 117.55(19)
C6 N4 N3 109.7(3)
C6 N4 B1 129.8(3)
N3 N4 B1 120.5(3)
C7 N5 N6 106.1(3)
C7 N5 Ir1 134.8(2)
N6 N5 Ir1 118.58(19)
C9 N6 N5 109.7(3)
C9 N6 B1 128.6(3)
N5 N6 B1 120.4(3)
C18 N7 C22 127.5(3)
C18 N7 H7N 116(2)
C22 N7 H7N 116(2)
N1 C1 C2 110.0(3)
N1 C1 H1 125.0
C2 C1 H1 125.0
C3 C2 C1 105.4(3)
C3 C2 H2 127.3
C1 C2 H2 127.3
N2 C3 C2 108.6(3)
N2 C3 H3 125.7
C2 C3 H3 125.7
N3 C4 C5 110.5(3)
N3 C4 H4 124.8
C5 C4 H4 124.8
C6 C5 C4 105.3(3)
C6 C5 H5 127.4
C4 C5 H5 127.4
N4 C6 C5 108.5(3)
N4 C6 H6 125.8
C5 C6 H6 125.8
N5 C7 C8 110.8(3)
N5 C7 H7 124.6
C8 C7 H7 124.6
C9 C8 C7 104.8(3)
C9 C8 H8 127.6
C7 C8 H8 127.6
N6 C9 C8 108.6(3)
N6 C9 H9 125.7
C8 C9 H9 125.7
C11 C10 C14 121.7(3)
C11 C10 Ir1 117.2(2)
C14 C10 Ir1 120.5(2)
C10 C11 C16 126.5(3)
C10 C11 C12 116.8(3)
C16 C11 C12 116.4(3)
C11 C12 C13 108.0(3)
C11 C12 H12A 110.1
C13 C12 H12A 110.1
C11 C12 H12B 110.1
C13 C12 H12B 110.1
H12A C12 H12B 108.4
C12 C13 Ir1 110.6(2)
C12 C13 H13A 109.5
Ir1 C13 H13A 109.5
C12 C13 H13B 109.5
Ir1 C13 H13B 109.5
H13A C13 H13B 108.1
O1 C14 O2 123.6(3)
O1 C14 C10 120.6(3)
O2 C14 C10 115.7(3)
O2 C15 H15A 109.5
O2 C15 H15B 109.5
H15A C15 H15B 109.5
O2 C15 H15C 109.5
H15A C15 H15C 109.5
H15B C15 H15C 109.5
O3 C16 O4 122.1(3)
O3 C16 C11 124.1(3)
O4 C16 C11 113.8(3)
O4 C17 H17A 109.5
O4 C17 H17B 109.5
H17A C17 H17B 109.5
O4 C17 H17C 109.5
H17A C17 H17C 109.5
H17B C17 H17C 109.5
N7 C18 C19 112.9(3)
N7 C18 Ir1 120.7(2)
C19 C18 Ir1 126.4(3)
C20 C19 C18 122.2(3)
C20 C19 H19 118.9
C18 C19 H19 118.9
C19 C20 C21 121.0(3)
C19 C20 H20 119.5
C21 C20 H20 119.5
C22 C21 C20 118.6(3)
C22 C21 H21 120.7
C20 C21 H21 120.7
N7 C22 C21 117.7(3)
N7 C22 C23 117.0(3)
C21 C22 C23 125.3(3)
C22 C23 H23A 109.5
C22 C23 H23B 109.5
H23A C23 H23B 109.5
C22 C23 H23C 109.5
H23A C23 H23C 109.5
H23B C23 H23C 109.5
N4 B1 N2 108.9(3)
N4 B1 N6 109.0(3)
N2 B1 N6 107.9(3)
N4 B1 H1A 110.3
N2 B1 H1A 110.3
N6 B1 H1A 110.3

loop_
_geom_bond_atom_site_label_1
_geom_bond_atom_site_label_2
_geom_bond_distance
Ir1 C18 1.994(3)
Ir1 C10 2.022(3)
Ir1 C13 2.073(3)
Ir1 N1 2.125(2)
Ir1 N5 2.140(3)
Ir1 N3 2.179(3)
O1 C14 1.221(4)
O2 C14 1.323(3)
O2 C15 1.453(4)
O3 C16 1.209(4)
O4 C16 1.341(4)
O4 C17 1.450(4)
N1 C1 1.337(4)
N1 N2 1.361(4)
N2 C3 1.349(4)
N2 B1 1.536(5)
N3 C4 1.339(4)
N3 N4 1.371(4)
N4 C6 1.347(4)
N4 B1 1.528(5)
N5 C7 1.336(4)
N5 N6 1.362(4)
N6 C9 1.343(4)
N6 B1 1.540(5)
N7 C18 1.358(4)
N7 C22 1.372(4)
N7 H7N 0.877(18)
C1 C2 1.383(5)
C1 H1 0.9500
C2 C3 1.371(5)
C2 H2 0.9500
C3 H3 0.9500
C4 C5 1.392(5)
C4 H4 0.9500
C5 C6 1.370(5)
C5 H5 0.9500
C6 H6 0.9500
C7 C8 1.385(5)
C7 H7 0.9500
C8 C9 1.373(5)
C8 H8 0.9500
C9 H9 0.9500
C10 C11 1.347(5)
C10 C14 1.485(4)
C11 C16 1.471(5)
C11 C12 1.509(5)
C12 C13 1.539(5)
C12 H12A 0.9900
C12 H12B 0.9900
C13 H13A 0.9900
C13 H13B 0.9900
C15 H15A 0.9800
C15 H15B 0.9800
C15 H15C 0.9800
C17 H17A 0.9800
C17 H17B 0.9800
C17 H17C 0.9800
C18 C19 1.415(4)
C19 C20 1.372(5)
C19 H19 0.9500
C20 C21 1.387(5)
C20 H20 0.9500
C21 C22 1.372(5)
C21 H21 0.9500
C22 C23 1.493(5)
C23 H23A 0.9800
C23 H23B 0.9800
C23 H23C 0.9800
B1 H1A 1.0000

loop_
_geom_hbond_atom_site_label_D
_geom_hbond_atom_site_label_H
_geom_hbond_atom_site_label_A
_geom_hbond_distance_DH
_geom_hbond_distance_HA
_geom_hbond_distance_DA
_geom_hbond_angle_DHA
N7 H7N O1 0.877(18) 2.004(19) 2.878(3) 174(3)

loop_
_geom_torsion_atom_site_label_1
_geom_torsion_atom_site_label_2
_geom_torsion_atom_site_label_3
_geom_torsion_atom_site_label_4
_geom_torsion
C10 Ir1 N1 C1 -34.3(3)
C13 Ir1 N1 C1 46.2(3)
N5 Ir1 N1 C1 137.7(3)
N3 Ir1 N1 C1 -134.2(3)
C10 Ir1 N1 N2 144.1(2)
C13 Ir1 N1 N2 -135.4(2)
N5 Ir1 N1 N2 -44.0(2)
N3 Ir1 N1 N2 44.2(2)
C1 N1 N2 C3 -0.8(3)
Ir1 N1 N2 C3 -179.5(2)
C1 N1 N2 B1 178.0(3)
Ir1 N1 N2 B1 -0.8(4)
C18 Ir1 N3 C4 -40.6(3)
C10 Ir1 N3 C4 48.3(3)
N1 Ir1 N3 C4 139.6(3)
N5 Ir1 N3 C4 -136.5(3)
C18 Ir1 N3 N4 134.3(2)
C10 Ir1 N3 N4 -136.9(2)
N1 Ir1 N3 N4 -45.46(19)
N5 Ir1 N3 N4 38.43(19)
C4 N3 N4 C6 0.2(3)
Ir1 N3 N4 C6 -176.1(2)
C4 N3 N4 B1 179.7(3)
Ir1 N3 N4 B1 3.4(3)
C18 Ir1 N5 C7 58.0(3)
C13 Ir1 N5 C7 -31.8(3)
N1 Ir1 N5 C7 -123.3(3)
N3 Ir1 N5 C7 152.3(3)
C18 Ir1 N5 N6 -131.1(2)
C13 Ir1 N5 N6 139.0(2)
N1 Ir1 N5 N6 47.5(2)
N3 Ir1 N5 N6 -36.9(2)
C7 N5 N6 C9 -0.9(4)
Ir1 N5 N6 C9 -174.1(2)
C7 N5 N6 B1 167.0(3)
Ir1 N5 N6 B1 -6.3(4)
N2 N1 C1 C2 0.9(4)
Ir1 N1 C1 C2 179.4(2)
N1 C1 C2 C3 -0.6(4)
N1 N2 C3 C2 0.4(4)
B1 N2 C3 C2 -178.2(3)
C1 C2 C3 N2 0.1(4)
N4 N3 C4 C5 -0.6(3)
Ir1 N3 C4 C5 174.7(2)
N3 C4 C5 C6 0.7(4)
N3 N4 C6 C5 0.2(4)
B1 N4 C6 C5 -179.3(3)
C4 C5 C6 N4 -0.5(4)
N6 N5 C7 C8 0.8(4)
Ir1 N5 C7 C8 172.4(2)
N5 C7 C8 C9 -0.4(4)
N5 N6 C9 C8 0.6(4)
B1 N6 C9 C8 -166.0(3)
C7 C8 C9 N6 -0.1(4)
C18 Ir1 C10 C11 -77.8(3)
C13 Ir1 C10 C11 12.1(2)
N1 Ir1 C10 C11 103.4(3)
N3 Ir1 C10 C11 -172.1(2)
C18 Ir1 C10 C14 93.3(2)
C13 Ir1 C10 C14 -176.8(3)
N1 Ir1 C10 C14 -85.5(2)
N3 Ir1 C10 C14 -1.0(3)
C14 C10 C11 C16 4.3(5)
Ir1 C10 C11 C16 175.3(2)
C14 C10 C11 C12 -169.4(3)
Ir1 C10 C11 C12 1.6(4)
C10 C11 C12 C13 -19.8(4)
C16 C11 C12 C13 165.9(3)
C11 C12 C13 Ir1 28.1(3)
C18 Ir1 C13 C12 65.9(2)
C10 Ir1 C13 C12 -22.2(2)
N1 Ir1 C13 C12 -114.4(2)
N5 Ir1 C13 C12 161.9(2)
C15 O2 C14 O1 -8.0(4)
C15 O2 C14 C10 175.5(3)
C11 C10 C14 O1 88.8(4)
Ir1 C10 C14 O1 -81.9(3)
C11 C10 C14 O2 -94.6(4)
Ir1 C10 C14 O2 94.7(3)
C17 O4 C16 O3 -6.8(5)
C17 O4 C16 C11 171.9(3)
C10 C11 C16 O3 -162.1(3)
C12 C11 C16 O3 11.6(5)
C10 C11 C16 O4 19.3(5)
C12 C11 C16 O4 -167.0(3)
C22 N7 C18 C19 0.5(5)
C22 N7 C18 Ir1 179.9(2)
C10 Ir1 C18 N7 -33.8(3)
C13 Ir1 C18 N7 -114.2(3)
N5 Ir1 C18 N7 154.2(2)
N3 Ir1 C18 N7 66.2(3)
C10 Ir1 C18 C19 145.6(3)
C13 Ir1 C18 C19 65.2(3)
N5 Ir1 C18 C19 -26.4(3)
N3 Ir1 C18 C19 -114.4(3)
N7 C18 C19 C20 -0.9(5)
Ir1 C18 C19 C20 179.7(3)
C18 C19 C20 C21 0.0(5)
C19 C20 C21 C22 1.4(5)
C18 N7 C22 C21 0.9(5)
C18 N7 C22 C23 -178.9(3)
C20 C21 C22 N7 -1.8(5)
C20 C21 C22 C23 178.0(3)
C6 N4 B1 N2 -124.0(3)
N3 N4 B1 N2 56.6(4)
C6 N4 B1 N6 118.4(3)
N3 N4 B1 N6 -60.9(4)
C3 N2 B1 N4 119.4(4)
N1 N2 B1 N4 -59.0(4)
C3 N2 B1 N6 -122.4(4)
N1 N2 B1 N6 59.2(4)
C9 N6 B1 N4 -131.3(3)
N5 N6 B1 N4 63.4(4)
C9 N6 B1 N2 110.6(4)
N5 N6 B1 N2 -54.8(4)
